data_4503787
loop_
_publ_author_name
'Chen, Yang'
'Li, Hong-Xi'
'Liu, Dong'
'Liu, Lei-Lei'
'Li, Ni-Ya'
'Ye, Huan-Ying'
'Zhang, Yong'
'Lang, Jian-Ping'

_publ_section_title
;
 Solvent Effects on the Assembly of [Cu2I2]- or [Cu4I4]-Based Coordination
 Polymers: Isolation, Structures, and Luminescent Properties
;
_journal_issue 10
_journal_name_full 'Crystal Growth &amp; Design'
_journal_page_first 3810
_journal_paper_doi 10.1021/cg8004568
_journal_volume 8
_journal_year 2008
_chemical_formula_moiety 'C26 H28 Cu2 I2 N4, 2(C6 H7 N)'
_chemical_formula_sum 'C38 H42 Cu2 I2 N6'
_chemical_formula_weight 963.68
_chemical_name_systematic
; 
 ? 
;
_space_group_IT_number 2
_symmetry_cell_setting triclinic
_symmetry_space_group_name_Hall '-P 1'
_symmetry_space_group_name_H-M 'P -1'
_atom_sites_solution_hydrogens geom
_atom_sites_solution_primary direct
_atom_sites_solution_secondary difmap
_audit_creation_method SHELXL-97
_cell_angle_alpha 88.18(3)
_cell_angle_beta 88.21(3)
_cell_angle_gamma 65.00(3)
_cell_formula_units_Z 2
_cell_length_a 10.162(2)
_cell_length_b 11.792(2)
_cell_length_c 17.655(4)
_cell_measurement_reflns_used 4856
_cell_measurement_temperature 291(2)
_cell_measurement_theta_max 25.3491
_cell_measurement_theta_min 3.0267
_cell_volume 1916.1(8)
_computing_cell_refinement 'CrystalClear, Ver. 1.30 (Rigaku/MSC, 2001)'
_computing_data_collection 'CrystalClear, Ver. 1.30 (Rigaku/MSC, 2001)'
_computing_data_reduction 'CrystalStructure, Ver. 3.60 (Rigaku/MSC, 2004)'
_computing_molecular_graphics 'ORTEPII (Johnson, 1976)'
_computing_publication_material SHELXL97
_computing_structure_refinement 'SHELXL-97 (Sheldrick, 1997)'
_computing_structure_solution 'SHELXS-97 (Sheldrick, 1990)'
_diffrn_ambient_temperature 291(2)
_diffrn_measured_fraction_theta_full 0.960
_diffrn_measured_fraction_theta_max 0.960
_diffrn_measurement_device_type 'Rigaku MercuryCCD area detector'
_diffrn_measurement_method \w
_diffrn_radiation_monochromator graphite
_diffrn_radiation_source 'fine-focus sealed tube'
_diffrn_radiation_type MoK\a
_diffrn_radiation_wavelength 0.71073
_diffrn_reflns_av_R_equivalents 0.0464
_diffrn_reflns_av_sigmaI/netI 0.0632
_diffrn_reflns_limit_h_max 12
_diffrn_reflns_limit_h_min -12
_diffrn_reflns_limit_k_max 14
_diffrn_reflns_limit_k_min -12
_diffrn_reflns_limit_l_max 21
_diffrn_reflns_limit_l_min -19
_diffrn_reflns_number 16860
_diffrn_reflns_theta_full 25.34
_diffrn_reflns_theta_max 25.34
_diffrn_reflns_theta_min 3.02
_diffrn_standards_decay_% 0
_diffrn_standards_interval_count 0
_diffrn_standards_interval_time 0
_diffrn_standards_number 0
_exptl_absorpt_coefficient_mu 2.756
_exptl_absorpt_correction_T_max 0.6368
_exptl_absorpt_correction_T_min 0.3395
_exptl_absorpt_correction_type multi-scan
_exptl_absorpt_process_details 'Jacobson, R. (1998) Private communication to Rigaku Company, Tokyo, Japan.'
_exptl_crystal_colour Yellow
_exptl_crystal_density_diffrn 1.670
_exptl_crystal_density_method 'not measured'
_exptl_crystal_description Block
_exptl_crystal_F_000 952
_exptl_crystal_size_max 0.50
_exptl_crystal_size_mid 0.20
_exptl_crystal_size_min 0.18
_refine_diff_density_max 0.661
_refine_diff_density_min -0.542
_refine_diff_density_rms 0.093
_refine_ls_extinction_method none
_refine_ls_goodness_of_fit_ref 1.108
_refine_ls_hydrogen_treatment constr
_refine_ls_matrix_type full
_refine_ls_number_parameters 433
_refine_ls_number_reflns 6733
_refine_ls_number_restraints 114
_refine_ls_restrained_S_all 1.104
_refine_ls_R_factor_all 0.1145
_refine_ls_R_factor_gt 0.0654
_refine_ls_shift/su_max 0.000
_refine_ls_shift/su_mean 0.000
_refine_ls_structure_factor_coef Fsqd
_refine_ls_weighting_details 'calc w=1/[\s^2^(Fo^2^)+(0.0639P)^2^+1.4239P] where P=(Fo^2^+2Fc^2^)/3'
_refine_ls_weighting_scheme calc
_refine_ls_wR_factor_gt 0.1375
_refine_ls_wR_factor_ref 0.1625
_reflns_number_gt 4285
_reflns_number_total 6733
_reflns_threshold_expression >2sigma(I)
_cod_data_source_file cg8004568_si_002.cif
_cod_data_source_block {[Cu2I2(bpp)2].2aniline}n
_cod_depositor_comments
;
The following automatic conversions were performed:

'_symmetry_cell_setting' value 'Triclinic' changed to 'triclinic'
according to /home/saulius/struct/CIF-dictionaries/cif_core.dic
dictionary named 'cif_core.dic' version 2.4.1 from 2010-06-29.

Automatic conversion script
Id: cif_fix_values 1715 2011-07-08 13:25:40Z adriana 
;
_cod_database_code 4503787

loop_
_symmetry_equiv_pos_as_xyz
'x, y, z'
'-x, -y, -z'

loop_
_atom_site_label
_atom_site_type_symbol
_atom_site_fract_x
_atom_site_fract_y
_atom_site_fract_z
_atom_site_U_iso_or_equiv
_atom_site_adp_type
_atom_site_occupancy
_atom_site_symmetry_multiplicity
_atom_site_calc_flag
_atom_site_refinement_flags
Cu1 Cu 0.48026(11) 0.45623(9) 0.31383(6) 0.0639(3) Uani 1 1 d .
Cu2 Cu 0.59177(11) 0.54026(9) 0.19072(6) 0.0618(3) Uani 1 1 d .
I1 I 0.64166(6) 0.58218(5) 0.33129(3) 0.0654(2) Uani 1 1 d .
I2 I 0.43310(7) 0.41610(6) 0.17141(3) 0.0685(2) Uani 1 1 d .
N1 N 0.5968(7) 0.2879(6) 0.3693(4) 0.0555(17) Uani 1 1 d .
N2 N 1.2864(7) -0.4605(6) 0.3731(4) 0.0587(18) Uani 1 1 d .
N3 N 0.4873(7) 0.7096(6) 0.1330(4) 0.0571(17) Uani 1 1 d .
N4 N -0.2133(7) 1.4514(6) 0.1332(4) 0.0566(17) Uani 1 1 d .
N5 N 0.2329(13) 0.8608(9) 0.3261(6) 0.132(4) Uani 1 1 d U
H5A H 0.2988 0.7932 0.3449 0.159 Uiso 1 1 calc R
H5B H 0.1510 0.8626 0.3135 0.159 Uiso 1 1 calc R
N6 N 0.829(2) 0.1383(15) 0.1464(11) 0.260(9) Uani 1 1 d U
H6A H 0.7430 0.1961 0.1525 0.312 Uiso 1 1 calc R
H6B H 0.8978 0.1571 0.1288 0.312 Uiso 1 1 calc R
C1 C 0.7245(11) 0.2085(9) 0.3418(6) 0.093(4) Uani 1 1 d .
H1A H 0.7600 0.2308 0.2973 0.112 Uiso 1 1 calc R
C2 C 0.8079(12) 0.0937(9) 0.3762(7) 0.096(4) Uani 1 1 d .
H2B H 0.8960 0.0409 0.3540 0.115 Uiso 1 1 calc R
C3 C 0.7622(9) 0.0578(7) 0.4417(5) 0.057(2) Uani 1 1 d .
C4 C 0.6325(11) 0.1413(9) 0.4716(5) 0.080(3) Uani 1 1 d .
H4B H 0.5964 0.1232 0.5172 0.096 Uiso 1 1 calc R
C5 C 0.5572(9) 0.2514(8) 0.4336(5) 0.066(2) Uani 1 1 d .
H5C H 0.4694 0.3058 0.4552 0.079 Uiso 1 1 calc R
C6 C 0.8515(9) -0.0702(7) 0.4786(5) 0.068(2) Uani 1 1 d .
H6C H 0.9494 -0.1035 0.4573 0.082 Uiso 1 1 calc R
H6D H 0.8577 -0.0599 0.5325 0.082 Uiso 1 1 calc R
C7 C 0.7871(9) -0.1627(8) 0.4673(6) 0.072(3) Uani 1 1 d .
H7A H 0.7737 -0.1679 0.4136 0.086 Uiso 1 1 calc R
H7B H 0.6923 -0.1324 0.4922 0.086 Uiso 1 1 calc R
C8 C 0.8816(11) -0.2927(8) 0.4985(6) 0.082(3) Uani 1 1 d .
H8A H 0.8994 -0.2868 0.5516 0.099 Uiso 1 1 calc R
H8B H 0.8296 -0.3450 0.4954 0.099 Uiso 1 1 calc R
C9 C 1.2789(10) -0.4137(8) 0.4413(6) 0.071(3) Uani 1 1 d .
H9A H 1.3635 -0.4163 0.4616 0.085 Uiso 1 1 calc R
C10 C 1.1513(11) -0.3612(8) 0.4836(5) 0.070(3) Uani 1 1 d .
H10A H 1.1523 -0.3303 0.5313 0.084 Uiso 1 1 calc R
C11 C 1.0254(10) -0.3543(8) 0.4565(5) 0.063(2) Uani 1 1 d .
C12 C 1.0331(10) -0.4062(8) 0.3878(6) 0.072(3) Uani 1 1 d .
H12A H 0.9506 -0.4082 0.3676 0.087 Uiso 1 1 calc R
C13 C 1.1635(10) -0.4559(8) 0.3484(5) 0.068(2) Uani 1 1 d .
H13A H 1.1648 -0.4885 0.3010 0.082 Uiso 1 1 calc R
C14 C 0.4693(11) 0.8162(8) 0.1643(5) 0.073(3) Uani 1 1 d .
H14A H 0.5105 0.8121 0.2112 0.088 Uiso 1 1 calc R
C15 C 0.3940(12) 0.9313(8) 0.1318(6) 0.080(3) Uani 1 1 d .
H15A H 0.3871 1.0023 0.1563 0.096 Uiso 1 1 calc R
C16 C 0.3289(9) 0.9437(7) 0.0640(5) 0.059(2) Uani 1 1 d .
C17 C 0.3521(12) 0.8355(9) 0.0313(6) 0.085(3) Uani 1 1 d .
H17A H 0.3145 0.8373 -0.0163 0.102 Uiso 1 1 calc R
C18 C 0.4305(11) 0.7219(8) 0.0666(6) 0.082(3) Uani 1 1 d .
H18A H 0.4436 0.6496 0.0415 0.099 Uiso 1 1 calc R
C19 C 0.2376(11) 1.0706(8) 0.0270(6) 0.084(3) Uani 1 1 d .
H19A H 0.2318 1.0587 -0.0267 0.101 Uiso 1 1 calc R
H19B H 0.1398 1.1014 0.0483 0.101 Uiso 1 1 calc R
C20 C 0.2922(10) 1.1683(8) 0.0360(6) 0.086(3) Uani 1 1 d .
H20A H 0.3868 1.1418 0.0112 0.103 Uiso 1 1 calc R
H20B H 0.3037 1.1779 0.0894 0.103 Uiso 1 1 calc R
C21 C 0.1878(10) 1.2950(8) 0.0017(6) 0.085(3) Uani 1 1 d .
H21A H 0.2338 1.3522 0.0010 0.101 Uiso 1 1 calc R
H21B H 0.1685 1.2834 -0.0503 0.101 Uiso 1 1 calc R
C22 C -0.2049(10) 1.4015(8) 0.0662(6) 0.070(3) Uani 1 1 d .
H22A H -0.2886 1.3986 0.0483 0.084 Uiso 1 1 calc R
C23 C -0.0824(10) 1.3538(8) 0.0213(5) 0.067(2) Uani 1 1 d .
H23A H -0.0855 1.3225 -0.0260 0.081 Uiso 1 1 calc R
C24 C 0.0453(9) 1.3522(7) 0.0460(5) 0.059(2) Uani 1 1 d .
C25 C 0.0377(10) 1.4053(8) 0.1144(6) 0.069(2) Uani 1 1 d .
H25A H 0.1201 1.4090 0.1334 0.083 Uiso 1 1 calc R
C26 C -0.0904(9) 1.4533(8) 0.1556(5) 0.064(2) Uani 1 1 d .
H26A H -0.0912 1.4894 0.2018 0.077 Uiso 1 1 calc R
C27 C 0.2588(13) 0.9670(10) 0.3162(6) 0.082(3) Uani 1 1 d U
C28 C 0.3869(13) 0.9694(11) 0.3353(6) 0.087(3) Uani 1 1 d U
H28A H 0.4617 0.8973 0.3543 0.105 Uiso 1 1 calc R
C29 C 0.4055(15) 1.0747(13) 0.3269(7) 0.109(4) Uani 1 1 d U
H29A H 0.4939 1.0738 0.3399 0.130 Uiso 1 1 calc R
C30 C 0.302(2) 1.1811(13) 0.3005(9) 0.130(5) Uani 1 1 d U
H30A H 0.3186 1.2526 0.2953 0.156 Uiso 1 1 calc R
C31 C 0.1738(17) 1.1855(12) 0.2815(8) 0.123(4) Uani 1 1 d U
H31A H 0.1018 1.2597 0.2629 0.148 Uiso 1 1 calc R
C32 C 0.1483(13) 1.0789(12) 0.2895(6) 0.099(3) Uani 1 1 d U
H32A H 0.0586 1.0817 0.2772 0.119 Uiso 1 1 calc R
C33 C 0.8571(18) 0.0211(15) 0.1639(7) 0.114(4) Uani 1 1 d U
C34 C 0.9975(17) -0.0704(16) 0.1554(8) 0.127(4) Uani 1 1 d U
H34A H 1.0694 -0.0496 0.1341 0.152 Uiso 1 1 calc R
C35 C 1.032(2) -0.1947(17) 0.1790(9) 0.149(5) Uani 1 1 d U
H35A H 1.1257 -0.2578 0.1754 0.179 Uiso 1 1 calc R
C36 C 0.917(2) -0.2162(17) 0.2075(10) 0.153(6) Uani 1 1 d U
H36A H 0.9324 -0.2969 0.2230 0.184 Uiso 1 1 calc R
C37 C 0.782(2) -0.123(2) 0.2136(10) 0.157(6) Uani 1 1 d U
H37A H 0.7087 -0.1426 0.2345 0.189 Uiso 1 1 calc R
C38 C 0.7438(19) 0.0008(18) 0.1909(9) 0.147(5) Uani 1 1 d U
H38A H 0.6495 0.0631 0.1941 0.177 Uiso 1 1 calc R

loop_
_atom_site_aniso_label
_atom_site_aniso_U_11
_atom_site_aniso_U_22
_atom_site_aniso_U_33
_atom_site_aniso_U_23
_atom_site_aniso_U_13
_atom_site_aniso_U_12
Cu1 0.0546(7) 0.0574(6) 0.0749(8) 0.0032(5) -0.0036(5) -0.0189(5)
Cu2 0.0539(6) 0.0539(6) 0.0738(8) 0.0021(5) -0.0085(5) -0.0189(5)
I1 0.0710(4) 0.0698(4) 0.0648(4) 0.0068(3) -0.0174(3) -0.0382(3)
I2 0.0714(4) 0.0800(4) 0.0677(4) -0.0034(3) -0.0056(3) -0.0449(4)
N1 0.048(4) 0.051(4) 0.064(5) 0.003(3) 0.001(3) -0.018(3)
N2 0.051(4) 0.047(4) 0.073(5) -0.007(4) -0.009(4) -0.015(3)
N3 0.057(4) 0.056(4) 0.052(4) 0.003(3) -0.004(4) -0.019(3)
N4 0.053(4) 0.047(4) 0.067(5) -0.001(3) -0.004(4) -0.018(3)
N5 0.160(10) 0.107(7) 0.151(10) 0.009(7) 0.019(8) -0.079(7)
N6 0.30(2) 0.158(11) 0.31(2) 0.031(15) 0.019(17) -0.091(11)
C1 0.085(8) 0.065(6) 0.091(8) 0.020(6) 0.035(6) 0.001(6)
C2 0.080(7) 0.058(6) 0.114(9) 0.010(6) 0.031(7) 0.003(5)
C3 0.057(5) 0.051(5) 0.059(6) 0.003(4) -0.005(4) -0.018(4)
C4 0.079(7) 0.073(6) 0.061(6) 0.013(5) 0.015(5) -0.009(6)
C5 0.050(5) 0.058(5) 0.073(7) 0.000(5) 0.010(5) -0.009(4)
C6 0.058(6) 0.053(5) 0.078(7) 0.006(5) -0.005(5) -0.009(4)
C7 0.055(6) 0.062(6) 0.082(7) 0.009(5) 0.015(5) -0.011(5)
C8 0.085(7) 0.060(6) 0.094(8) 0.003(5) 0.027(6) -0.026(5)
C9 0.061(6) 0.066(6) 0.075(7) 0.006(5) -0.021(5) -0.016(5)
C10 0.074(7) 0.060(6) 0.059(6) -0.006(4) -0.003(5) -0.011(5)
C11 0.070(6) 0.052(5) 0.060(6) 0.016(5) -0.001(5) -0.021(5)
C12 0.046(5) 0.073(6) 0.097(8) -0.004(6) -0.003(5) -0.025(5)
C13 0.066(6) 0.074(6) 0.065(6) -0.003(5) -0.008(5) -0.029(5)
C14 0.099(8) 0.057(6) 0.061(6) 0.005(5) -0.018(5) -0.029(5)
C15 0.120(9) 0.042(5) 0.073(7) -0.002(5) -0.017(6) -0.028(5)
C16 0.066(6) 0.048(5) 0.057(6) 0.006(4) 0.003(5) -0.019(4)
C17 0.111(9) 0.059(6) 0.083(7) 0.008(5) -0.037(6) -0.032(6)
C18 0.102(8) 0.051(6) 0.081(7) -0.006(5) -0.029(6) -0.017(5)
C19 0.096(8) 0.069(6) 0.077(7) 0.007(5) -0.011(6) -0.025(6)
C20 0.060(6) 0.056(6) 0.123(9) 0.017(6) 0.021(6) -0.010(5)
C21 0.065(6) 0.056(5) 0.108(8) 0.021(5) 0.028(6) -0.005(5)
C22 0.055(6) 0.066(6) 0.086(7) -0.011(5) -0.002(5) -0.022(5)
C23 0.067(6) 0.062(6) 0.067(6) -0.007(5) 0.009(5) -0.021(5)
C24 0.053(5) 0.043(5) 0.072(7) 0.014(4) 0.001(5) -0.012(4)
C25 0.050(6) 0.076(6) 0.082(7) 0.005(5) -0.004(5) -0.028(5)
C26 0.059(6) 0.057(5) 0.078(6) 0.001(5) -0.012(5) -0.024(5)
C27 0.104(7) 0.083(6) 0.066(6) 0.002(5) 0.014(6) -0.047(5)
C28 0.101(7) 0.094(6) 0.065(6) -0.011(5) 0.003(6) -0.039(6)
C29 0.122(9) 0.131(9) 0.098(9) -0.041(8) 0.027(7) -0.077(7)
C30 0.182(13) 0.086(7) 0.138(12) -0.018(8) 0.041(11) -0.076(9)
C31 0.151(10) 0.083(7) 0.107(10) 0.013(7) 0.025(9) -0.024(8)
C32 0.090(7) 0.115(7) 0.084(8) 0.007(7) 0.003(6) -0.037(6)
C33 0.138(9) 0.143(9) 0.083(8) -0.002(8) -0.014(8) -0.079(8)
C34 0.115(8) 0.174(10) 0.119(10) -0.004(10) -0.003(9) -0.086(8)
C35 0.150(11) 0.155(10) 0.151(13) -0.012(10) -0.031(10) -0.072(9)
C36 0.212(14) 0.165(12) 0.135(12) 0.010(10) -0.053(13) -0.128(10)
C37 0.178(12) 0.228(15) 0.121(11) 0.005(13) 0.005(12) -0.140(12)
C38 0.138(10) 0.198(12) 0.123(12) -0.039(11) 0.024(9) -0.087(10)

loop_
_atom_type_symbol
_atom_type_description
_atom_type_scat_dispersion_real
_atom_type_scat_dispersion_imag
_atom_type_scat_source
C C 0.0033 0.0016 'International Tables Vol C Tables 4.2.6.8 and 6.1.1.4'
H H 0.0000 0.0000 'International Tables Vol C Tables 4.2.6.8 and 6.1.1.4'
N N 0.0061 0.0033 'International Tables Vol C Tables 4.2.6.8 and 6.1.1.4'
Cu Cu 0.3201 1.2651 'International Tables Vol C Tables 4.2.6.8 and 6.1.1.4'
I I -0.4742 1.8119 'International Tables Vol C Tables 4.2.6.8 and 6.1.1.4'

loop_
_geom_angle_atom_site_label_1
_geom_angle_atom_site_label_2
_geom_angle_atom_site_label_3
_geom_angle
_geom_angle_site_symmetry_1
_geom_angle_site_symmetry_3
N2 Cu1 N1 106.0(3) 1_465 .
N2 Cu1 I1 110.37(19) 1_465 .
N1 Cu1 I1 103.10(18) . .
N2 Cu1 I2 110.4(2) 1_465 .
N1 Cu1 I2 110.1(2) . .
I1 Cu1 I2 116.27(5) . .
N2 Cu1 Cu2 131.22(19) 1_465 .
N1 Cu1 Cu2 122.7(2) . .
I1 Cu1 Cu2 58.39(4) . .
I2 Cu1 Cu2 57.89(4) . .
N4 Cu2 N3 104.6(3) 1_645 .
N4 Cu2 I2 108.69(19) 1_645 .
N3 Cu2 I2 105.7(2) . .
N4 Cu2 I1 109.3(2) 1_645 .
N3 Cu2 I1 109.4(2) . .
I2 Cu2 I1 118.14(5) . .
N4 Cu2 Cu1 129.35(18) 1_645 .
N3 Cu2 Cu1 125.96(19) . .
I2 Cu2 Cu1 59.20(4) . .
I1 Cu2 Cu1 58.94(4) . .
Cu2 I1 Cu1 62.67(4) . .
Cu2 I2 Cu1 62.92(4) . .
C5 N1 C1 114.5(7) . .
C5 N1 Cu1 125.1(6) . .
C1 N1 Cu1 120.4(6) . .
C13 N2 C9 115.3(8) . .
C13 N2 Cu1 122.8(6) . 1_645
C9 N2 Cu1 121.8(6) . 1_645
C18 N3 C14 114.9(7) . .
C18 N3 Cu2 124.4(6) . .
C14 N3 Cu2 120.7(6) . .
C22 N4 C26 114.8(8) . .
C22 N4 Cu2 121.9(6) . 1_465
C26 N4 Cu2 122.8(6) . 1_465
C27 N5 H5A 120.0 . .
C27 N5 H5B 120.0 . .
H5A N5 H5B 120.0 . .
C33 N6 H6A 120.0 . .
C33 N6 H6B 120.0 . .
H6A N6 H6B 120.0 . .
N1 C1 C2 123.2(9) . .
N1 C1 H1A 118.4 . .
C2 C1 H1A 118.4 . .
C3 C2 C1 120.7(9) . .
C3 C2 H2B 119.7 . .
C1 C2 H2B 119.7 . .
C2 C3 C4 116.3(8) . .
C2 C3 C6 120.9(8) . .
C4 C3 C6 122.8(8) . .
C5 C4 C3 119.0(8) . .
C5 C4 H4B 120.5 . .
C3 C4 H4B 120.5 . .
N1 C5 C4 126.2(8) . .
N1 C5 H5C 116.9 . .
C4 C5 H5C 116.9 . .
C7 C6 C3 112.6(7) . .
C7 C6 H6C 109.1 . .
C3 C6 H6C 109.1 . .
C7 C6 H6D 109.1 . .
C3 C6 H6D 109.1 . .
H6C C6 H6D 107.8 . .
C6 C7 C8 112.8(8) . .
C6 C7 H7A 109.0 . .
C8 C7 H7A 109.0 . .
C6 C7 H7B 109.0 . .
C8 C7 H7B 109.0 . .
H7A C7 H7B 107.8 . .
C11 C8 C7 112.9(7) . .
C11 C8 H8A 109.0 . .
C7 C8 H8A 109.0 . .
C11 C8 H8B 109.0 . .
C7 C8 H8B 109.0 . .
H8A C8 H8B 107.8 . .
N2 C9 C10 123.1(9) . .
N2 C9 H9A 118.4 . .
C10 C9 H9A 118.4 . .
C11 C10 C9 120.8(9) . .
C11 C10 H10A 119.6 . .
C9 C10 H10A 119.6 . .
C10 C11 C12 116.5(9) . .
C10 C11 C8 123.1(9) . .
C12 C11 C8 120.4(9) . .
C11 C12 C13 119.6(9) . .
C11 C12 H12A 120.2 . .
C13 C12 H12A 120.2 . .
N2 C13 C12 124.6(9) . .
N2 C13 H13A 117.7 . .
C12 C13 H13A 117.7 . .
N3 C14 C15 123.9(9) . .
N3 C14 H14A 118.1 . .
C15 C14 H14A 118.1 . .
C16 C15 C14 120.9(8) . .
C16 C15 H15A 119.6 . .
C14 C15 H15A 119.6 . .
C17 C16 C15 114.9(8) . .
C17 C16 C19 122.2(9) . .
C15 C16 C19 122.9(8) . .
C16 C17 C18 121.5(9) . .
C16 C17 H17A 119.3 . .
C18 C17 H17A 119.3 . .
N3 C18 C17 123.8(9) . .
N3 C18 H18A 118.1 . .
C17 C18 H18A 118.1 . .
C20 C19 C16 115.3(8) . .
C20 C19 H19A 108.4 . .
C16 C19 H19A 108.4 . .
C20 C19 H19B 108.4 . .
C16 C19 H19B 108.4 . .
H19A C19 H19B 107.5 . .
C19 C20 C21 111.5(9) . .
C19 C20 H20A 109.3 . .
C21 C20 H20A 109.3 . .
C19 C20 H20B 109.3 . .
C21 C20 H20B 109.3 . .
H20A C20 H20B 108.0 . .
C24 C21 C20 112.2(7) . .
C24 C21 H21A 109.2 . .
C20 C21 H21A 109.2 . .
C24 C21 H21B 109.2 . .
C20 C21 H21B 109.2 . .
H21A C21 H21B 107.9 . .
N4 C22 C23 124.8(9) . .
N4 C22 H22A 117.6 . .
C23 C22 H22A 117.6 . .
C22 C23 C24 120.0(9) . .
C22 C23 H23A 120.0 . .
C24 C23 H23A 120.0 . .
C25 C24 C23 115.8(8) . .
C25 C24 C21 120.7(9) . .
C23 C24 C21 123.4(9) . .
C24 C25 C26 120.7(9) . .
C24 C25 H25A 119.7 . .
C26 C25 H25A 119.7 . .
N4 C26 C25 123.8(9) . .
N4 C26 H26A 118.1 . .
C25 C26 H26A 118.1 . .
C28 C27 N5 122.5(11) . .
C28 C27 C32 117.6(10) . .
N5 C27 C32 119.8(12) . .
C29 C28 C27 120.4(12) . .
C29 C28 H28A 119.8 . .
C27 C28 H28A 119.8 . .
C30 C29 C28 122.3(14) . .
C30 C29 H29A 118.8 . .
C28 C29 H29A 118.8 . .
C31 C30 C29 120.3(14) . .
C31 C30 H30A 119.9 . .
C29 C30 H30A 119.9 . .
C30 C31 C32 119.8(14) . .
C30 C31 H31A 120.1 . .
C32 C31 H31A 120.1 . .
C31 C32 C27 119.5(12) . .
C31 C32 H32A 120.3 . .
C27 C32 H32A 120.3 . .
N6 C33 C38 115.8(19) . .
N6 C33 C34 119.3(17) . .
C38 C33 C34 124.9(16) . .
C33 C34 C35 120.4(15) . .
C33 C34 H34A 119.8 . .
C35 C34 H34A 119.8 . .
C36 C35 C34 115.2(17) . .
C36 C35 H35A 122.4 . .
C34 C35 H35A 122.4 . .
C37 C36 C35 121.6(18) . .
C37 C36 H36A 119.2 . .
C35 C36 H36A 119.2 . .
C36 C37 C38 124.8(18) . .
C36 C37 H37A 117.6 . .
C38 C37 H37A 117.6 . .
C33 C38 C37 113.2(18) . .
C33 C38 H38A 123.4 . .
C37 C38 H38A 123.4 . .

loop_
_geom_bond_atom_site_label_1
_geom_bond_atom_site_label_2
_geom_bond_distance
_geom_bond_site_symmetry_2
Cu1 N2 2.060(7) 1_465
Cu1 N1 2.065(6) .
Cu1 I1 2.6667(13) .
Cu1 I2 2.6681(14) .
Cu1 Cu2 2.7657(17) .
Cu2 N4 2.059(7) 1_645
Cu2 N3 2.073(6) .
Cu2 I2 2.6310(13) .
Cu2 I1 2.6512(14) .
N1 C5 1.312(10) .
N1 C1 1.327(10) .
N2 C13 1.315(10) .
N2 C9 1.326(11) .
N2 Cu1 2.060(7) 1_645
N3 C18 1.300(11) .
N3 C14 1.327(10) .
N4 C22 1.322(11) .
N4 C26 1.332(10) .
N4 Cu2 2.059(7) 1_465
N5 C27 1.390(12) .
N5 H5A 0.8600 .
N5 H5B 0.8600 .
N6 C33 1.317(18) .
N6 H6A 0.8600 .
N6 H6B 0.8600 .
C1 C2 1.389(12) .
C1 H1A 0.9300 .
C2 C3 1.354(12) .
C2 H2B 0.9300 .
C3 C4 1.370(11) .
C3 C6 1.531(11) .
C4 C5 1.363(11) .
C4 H4B 0.9300 .
C5 H5C 0.9300 .
C6 C7 1.512(12) .
C6 H6C 0.9700 .
C6 H6D 0.9700 .
C7 C8 1.520(11) .
C7 H7A 0.9700 .
C7 H7B 0.9700 .
C8 C11 1.511(12) .
C8 H8A 0.9700 .
C8 H8B 0.9700 .
C9 C10 1.384(12) .
C9 H9A 0.9300 .
C10 C11 1.348(12) .
C10 H10A 0.9300 .
C11 C12 1.361(12) .
C12 C13 1.377(12) .
C12 H12A 0.9300 .
C13 H13A 0.9300 .
C14 C15 1.362(11) .
C14 H14A 0.9300 .
C15 C16 1.359(12) .
C15 H15A 0.9300 .
C16 C17 1.342(12) .
C16 C19 1.527(11) .
C17 C18 1.376(12) .
C17 H17A 0.9300 .
C18 H18A 0.9300 .
C19 C20 1.490(13) .
C19 H19A 0.9700 .
C19 H19B 0.9700 .
C20 C21 1.538(11) .
C20 H20A 0.9700 .
C20 H20B 0.9700 .
C21 C24 1.517(11) .
C21 H21A 0.9700 .
C21 H21B 0.9700 .
C22 C23 1.368(12) .
C22 H22A 0.9300 .
C23 C24 1.374(12) .
C23 H23A 0.9300 .
C24 C25 1.363(12) .
C25 C26 1.374(12) .
C25 H25A 0.9300 .
C26 H26A 0.9300 .
C27 C28 1.368(14) .
C27 C32 1.401(14) .
C28 C29 1.335(15) .
C28 H28A 0.9300 .
C29 C30 1.335(18) .
C29 H29A 0.9300 .
C30 C31 1.332(19) .
C30 H30A 0.9300 .
C31 C32 1.389(17) .
C31 H31A 0.9300 .
C32 H32A 0.9300 .
C33 C38 1.343(19) .
C33 C34 1.385(19) .
C34 C35 1.407(19) .
C34 H34A 0.9300 .
C35 C36 1.37(2) .
C35 H35A 0.9300 .
C36 C37 1.35(2) .
C36 H36A 0.9300 .
C37 C38 1.39(2) .
C37 H37A 0.9300 .
C38 H38A 0.9300 .
